data_4002381
loop_
_publ_author_name
'Fewox, C.S.'
'Kirumakki, S.R.'
'Clearfield, A.'

_publ_section_title
;
 Structural and mechanistic investigation of rubidium ion exchange in
 potassium zirconium trisilicate
;
_journal_name_full 'Chemistry of Materials (1,1989-)'
_journal_page_first 384
_journal_page_last 392
_journal_volume 19
_journal_year 2007
_chemical_formula_sum 'H2 O10 Rb2 Si3 Zr'
_chemical_name_systematic 'Rb2 Zr (Si3 O9) (H2 O)'
_space_group_IT_number 19
_symmetry_space_group_name_Hall 'P 2ac 2ab'
_symmetry_space_group_name_H-M 'P 21 21 21'
_cell_angle_alpha 90
_cell_angle_beta 90
_cell_angle_gamma 90
_cell_formula_units_Z 4
_cell_length_a 10.4782
_cell_length_b 13.3831
_cell_length_c 7.294
_cell_volume 1022.843
_citation_journal_id_ASTM CMATEX
_cod_data_source_file Fewox_CMATEX_2007_1312.cif
_cod_data_source_block H2O10Rb2Si3Zr1
_cod_original_formula_sum 'H2 O10 Rb2 Si3 Zr1'
_cod_database_code 4002381

loop_
_symmetry_equiv_pos_as_xyz
x,y,z
-x+1/2,-y,z+1/2
x+1/2,-y+1/2,-z
-x,y+1/2,-z+1/2

loop_
_atom_site_label
_atom_site_type_symbol
_atom_site_fract_x
_atom_site_fract_y
_atom_site_fract_z
_atom_site_occupancy
_atom_site_U_iso_or_equiv
O3 O-2 0.5092 0.0684 0.252 1 0.0
Zr1 Zr+4 0.4432 0.2117 0.2558 1 0.0
Si2 Si+4 0.0377 0.0484 0.7366 1 0.0
O7 O-2 0.0692 0.1598 0.2206 1 0.0
O8 O-2 0.1152 0.0636 0.5406 1 0.0
O6 O-2 0.3001 0.1924 0.4374 1 0.0
Rb1 Rb+1 0.2044 0.6294 0.1906 1 0.0
Si1 Si+4 0.1656 0.1772 0.0184 1 0.0
O9 O-2 0.1455 0.0729 0.8985 1 0.0
O4 O-2 0.5643 0.2368 0.4665 1 0.0
O10 O-2 0.195 0.4354 0.105 1 0.0
O1 O-2 0.4237 0.3657 0.251 1 0.0
O5 O-2 0.5899 0.2278 0.0796 1 0.0
Rb2 Rb+1 0.4316 0.0813 0.7311 1 0.0
O2 O-2 0.3196 0.2006 0.0438 1 0.0
Si3 Si+4 0.6448 0.3291 0.5641 1 0.0
